data_7701084
loop_
_publ_author_name
'Gr\"undlinger, Petra'
'Gy\"or\"ok, Michael'
'Wolfmayr, Sebastian'
'Breuer, Tobias'
'Primetzhofer, Daniel'
'Bruckner, Barbara'
'Monkowius, Uwe'
'Wagner, Thorsten'

_publ_section_title
;
 Aggregation of Au(i)-complexes on amorphous substrates governed by
 aurophilicity.
;
_journal_issue 39
_journal_name_full 'Dalton transactions (Cambridge, England : 2003)'
_journal_page_first 14712
_journal_page_last 14723
_journal_paper_doi 10.1039/c9dt03049b
_journal_volume 48
_journal_year 2019
_chemical_formula_moiety 'C11 H7 Au Br N'
_chemical_formula_sum 'C11 H7 Au Br N'
_chemical_formula_weight 430.05
_chemical_name_common NapNCAuBr
_chemical_name_systematic '2-naphthylisonitrile bromido gold(I)'
_chemical_properties_physical Heat-sensitive,Light-sensitive
_space_group_crystal_system monoclinic
_space_group_IT_number 15
_space_group_name_Hall '-C 2yc'
_space_group_name_H-M_alt 'C 1 2/c 1'
_symmetry_space_group_name_Hall '-C 2yc'
_symmetry_space_group_name_H-M 'C 1 2/c 1'
_atom_sites_solution_hydrogens geom
_atom_sites_solution_primary direct
_atom_sites_solution_secondary difmap
_audit_update_record
;
2019-03-22 deposited with the CCDC.    2019-09-09 downloaded from the CCDC.
;
_cell_angle_alpha 90
_cell_angle_beta 96.66(5)
_cell_angle_gamma 90
_cell_formula_units_Z 8
_cell_length_a 38.18(5)
_cell_length_b 4.131(5)
_cell_length_c 13.354(12)
_cell_measurement_reflns_used 4403
_cell_measurement_temperature 293.(2)
_cell_measurement_theta_max 23.2736
_cell_measurement_theta_min 3.1427
_cell_volume 2092(4)
_computing_structure_refinement 'SHELXL-97 (Sheldrick, 2008)'
_computing_structure_solution 'SHELXS-97 (Sheldrick, 2008)'
_diffrn_ambient_temperature 293.(2)
_diffrn_measured_fraction_theta_full 0.988
_diffrn_measured_fraction_theta_max 0.988
_diffrn_measurement_device_type 'Bruker Quest D8 ECO'
_diffrn_radiation_monochromator graphite
_diffrn_radiation_type 'Mo K\a'
_diffrn_radiation_wavelength 0.71073
_diffrn_reflns_av_R_equivalents 0.2175
_diffrn_reflns_av_sigmaI/netI 0.0987
_diffrn_reflns_limit_h_max 42
_diffrn_reflns_limit_h_min -42
_diffrn_reflns_limit_k_max 4
_diffrn_reflns_limit_k_min -4
_diffrn_reflns_limit_l_max 14
_diffrn_reflns_limit_l_min -14
_diffrn_reflns_number 11790
_diffrn_reflns_theta_full 23.30
_diffrn_reflns_theta_max 23.30
_diffrn_reflns_theta_min 3.07
_diffrn_source 'sealed tube'
_exptl_absorpt_coefficient_mu 17.839
_exptl_absorpt_correction_T_max 0.72
_exptl_absorpt_correction_T_min 0.08
_exptl_absorpt_correction_type multi-scan
_exptl_absorpt_process_details
;
;
_exptl_crystal_colour yellowish
_exptl_crystal_density_diffrn 2.731
_exptl_crystal_density_method 'not measured'
_exptl_crystal_description platlet
_exptl_crystal_F_000 1552
_exptl_crystal_preparation Luminescent
_exptl_crystal_size_max 0.300
_exptl_crystal_size_mid 0.170
_exptl_crystal_size_min 0.020
_refine_diff_density_max 3.733
_refine_diff_density_min -3.441
_refine_ls_extinction_method none
_refine_ls_goodness_of_fit_ref 1.051
_refine_ls_hydrogen_treatment constr
_refine_ls_matrix_type full
_refine_ls_number_parameters 127
_refine_ls_number_reflns 1512
_refine_ls_number_restraints 0
_refine_ls_restrained_S_all 1.051
_refine_ls_R_factor_all 0.0772
_refine_ls_R_factor_gt 0.0724
_refine_ls_shift/su_max 0.000
_refine_ls_shift/su_mean 0.000
_refine_ls_structure_factor_coef Fsqd
_refine_ls_weighting_details 'calc w=1/[\s^2^(Fo^2^)+(0.1354P)^2^+0.0000P] where P=(Fo^2^+2Fc^2^)/3'
_refine_ls_weighting_scheme calc
_refine_ls_wR_factor_gt 0.1787
_refine_ls_wR_factor_ref 0.1815
_reflns_number_gt 1302
_reflns_number_total 1512
_reflns_threshold_expression >2sigma(I)
_cod_data_source_file c9dt03049b2.cif
_cod_data_source_block I
_cod_depositor_comments 'Adding full bibliography for 7701084--7701085.cif.'
_cod_original_cell_volume 2092.(4)
_cod_database_code 7701084

loop_
_space_group_symop_operation_xyz
'x, y, z'
'-x, y, -z+1/2'
'x+1/2, y+1/2, z'
'-x+1/2, y+1/2, -z+1/2'
'-x, -y, -z'
'x, -y, z-1/2'
'-x+1/2, -y+1/2, -z'
'x+1/2, -y+1/2, z-1/2'

loop_
_atom_site_type_symbol
_atom_site_label
_atom_site_fract_x
_atom_site_fract_y
_atom_site_fract_z
_atom_site_U_iso_or_equiv
_atom_site_adp_type
_atom_site_calc_flag
_atom_site_refinement_flags
_atom_site_occupancy
Au Au1 0.493539(15) 0.90561(15) 0.62796(4) 0.0476(4) Uani d . 1
Br Br2 0.43843(4) 1.1760(4) 0.62914(12) 0.0495(5) Uani d . 1
N N1 0.5680(3) 0.601(3) 0.6378(10) 0.042(3) Uani d . 1
C C1 0.5397(5) 0.702(4) 0.6324(10) 0.050(4) Uani d . 1
C C3 0.6151(4) 0.328(4) 0.5709(11) 0.043(3) Uani d . 1
H H3 0.5996 0.2684 0.5148 0.052 Uiso calc R 1
C C2 0.6027(5) 0.501(4) 0.6470(11) 0.047(4) Uani d . 1
C C9 0.6730(4) 0.328(4) 0.6623(12) 0.047(4) Uani d . 1
C C5 0.6639(6) 0.061(4) 0.4990(13) 0.057(5) Uani d . 1
H H5 0.6486 -0.0081 0.4438 0.068 Uiso calc R 1
C C11 0.6248(5) 0.588(3) 0.7333(13) 0.052(4) Uani d . 1
H H11 0.6161 0.7002 0.7855 0.062 Uiso calc R 1
C C8 0.7090(4) 0.249(5) 0.6676(14) 0.059(4) Uani d . 1
H H8 0.7241 0.3069 0.7245 0.071 Uiso calc R 1
C C4 0.6503(4) 0.241(3) 0.5765(10) 0.042(3) Uani d . 1
C C10 0.6592(5) 0.505(4) 0.7390(12) 0.051(4) Uani d . 1
H H10 0.6743 0.5662 0.7956 0.061 Uiso calc R 1
C C7 0.7225(6) 0.084(4) 0.5895(18) 0.075(6) Uani d . 1
H H7 0.7464 0.0374 0.5929 0.09 Uiso calc R 1
C C6 0.6987(6) -0.010(5) 0.5041(16) 0.072(6) Uani d . 1
H H6 0.7072 -0.122 0.4515 0.086 Uiso calc R 1

loop_
_atom_site_aniso_label
_atom_site_aniso_U_11
_atom_site_aniso_U_22
_atom_site_aniso_U_33
_atom_site_aniso_U_12
_atom_site_aniso_U_13
_atom_site_aniso_U_23
Au1 0.0540(6) 0.0524(6) 0.0362(5) 0.0019(3) 0.0044(3) 0.0007(2)
Br2 0.0600(10) 0.0436(9) 0.0445(10) 0.0069(7) 0.0047(7) -0.0017(7)
N1 0.033(8) 0.046(8) 0.049(8) 0.013(6) 0.012(6) 0.005(5)
C1 0.069(12) 0.049(9) 0.034(8) 0.000(9) 0.017(7) -0.007(7)
C3 0.050(9) 0.044(8) 0.036(8) -0.002(7) 0.004(7) -0.001(7)
C2 0.079(13) 0.032(7) 0.033(8) 0.001(8) 0.011(8) 0.001(7)
C9 0.060(10) 0.042(8) 0.037(8) -0.004(7) -0.002(7) 0.010(7)
C5 0.081(14) 0.050(10) 0.040(9) 0.010(9) 0.008(9) 0.002(7)
C11 0.069(13) 0.048(10) 0.039(9) -0.008(8) 0.009(8) -0.002(6)
C8 0.052(10) 0.064(11) 0.060(11) 0.005(9) -0.003(8) 0.003(9)
C4 0.061(10) 0.031(7) 0.034(7) -0.003(7) 0.010(7) 0.001(6)
C10 0.053(11) 0.051(8) 0.048(10) -0.008(8) 0.002(8) -0.003(8)
C7 0.076(14) 0.065(13) 0.088(16) 0.010(10) 0.024(13) 0.017(10)
C6 0.090(17) 0.061(11) 0.067(13) 0.023(11) 0.022(12) 0.003(10)

loop_
_atom_type_symbol
_atom_type_description
_atom_type_scat_dispersion_real
_atom_type_scat_dispersion_imag
_atom_type_scat_source
C C 0.0033 0.0016 'International Tables Vol C Tables 4.2.6.8 and 6.1.1.4'
H H 0.0000 0.0000 'International Tables Vol C Tables 4.2.6.8 and 6.1.1.4'
Au Au -2.0133 8.8022 'International Tables Vol C Tables 4.2.6.8 and 6.1.1.4'
Br Br -0.2901 2.4595 'International Tables Vol C Tables 4.2.6.8 and 6.1.1.4'
N N 0.0061 0.0033 'International Tables Vol C Tables 4.2.6.8 and 6.1.1.4'

loop_
_geom_angle_atom_site_label_1
_geom_angle_atom_site_label_2
_geom_angle_atom_site_label_3
_geom_angle_site_symmetry_3
_geom_angle
C1 Au1 Br2 . 176.8(5)
C1 Au1 Au1 2_656 86.4(4)
Br2 Au1 Au1 2_656 91.42(6)
C1 N1 C2 . 176.1(16)
N1 C1 Au1 . 175.3(15)
C2 C3 C4 . 120.7(15)
C2 C3 H3 . 119.6
C4 C3 H3 . 119.6
C3 C2 N1 . 120.0(15)
C3 C2 C11 . 121.4(17)
N1 C2 C11 . 118.6(15)
C4 C9 C8 . 119.3(16)
C4 C9 C10 . 118.6(15)
C8 C9 C10 . 122.0(15)
C6 C5 C4 . 121.1(18)
C6 C5 H5 . 119.4
C4 C5 H5 . 119.4
C10 C11 C2 . 118.2(16)
C10 C11 H11 . 120.9
C2 C11 H11 . 120.9
C7 C8 C9 . 121.3(19)
C7 C8 H8 . 119.3
C9 C8 H8 . 119.3
C3 C4 C9 . 118.9(14)
C3 C4 C5 . 122.1(15)
C9 C4 C5 . 119.0(16)
C11 C10 C9 . 122.2(15)
C11 C10 H10 . 118.9
C9 C10 H10 . 118.9
C8 C7 C6 . 118.(2)
C8 C7 H7 . 120.8
C6 C7 H7 . 120.8
C5 C6 C7 . 120.6(19)
C5 C6 H6 . 119.7
C7 C6 H6 . 119.7

loop_
_geom_bond_atom_site_label_1
_geom_bond_atom_site_label_2
_geom_bond_site_symmetry_2
_geom_bond_distance
Au1 C1 . 1.945(19)
Au1 Br2 . 2.384(3)
Au1 Au1 2_656 3.239(3)
N1 C1 . 1.15(2)
N1 C2 . 1.38(2)
C3 C2 . 1.37(2)
C3 C4 . 1.39(2)
C3 H3 . 0.93
C2 C11 . 1.39(2)
C9 C4 . 1.40(2)
C9 C8 . 1.40(2)
C9 C10 . 1.41(3)
C5 C6 . 1.36(3)
C5 C4 . 1.42(2)
C5 H5 . 0.93
C11 C10 . 1.35(3)
C11 H11 . 0.93
C8 C7 . 1.39(3)
C8 H8 . 0.93
C10 H10 . 0.93
C7 C6 . 1.43(3)
C7 H7 . 0.93
C6 H6 . 0.93
